data_7205787
loop_
_publ_author_name
'Jacob, C.'
'da Piedade, F\'atima M.'
'Robalo, M. Paula'
'Duarte, M. Teresa'

_publ_section_title
;
 Evaluation of intermolecular interactions in thioxanthone derivatives:
 substituent effect on crystal diversity
;
_journal_issue 7
_journal_name_full CrystEngComm
_journal_page_first 2604
_journal_paper_doi 10.1039/c0ce00783h
_journal_volume 13
_journal_year 2011
_chemical_formula_sum 'C13 H8 N2 O3 S'
_chemical_formula_weight 272.27
_chemical_name_systematic
;
?
;
_space_group_IT_number 14
_symmetry_cell_setting monoclinic
_symmetry_space_group_name_Hall '-P 2yn'
_symmetry_space_group_name_H-M 'P 1 21/n 1'
_atom_sites_solution_hydrogens geom
_atom_sites_solution_primary direct
_atom_sites_solution_secondary difmap
_audit_creation_method SHELXL-97
_cell_angle_alpha 90.00
_cell_angle_beta 99.656(14)
_cell_angle_gamma 90.00
_cell_formula_units_Z 4
_cell_length_a 7.665(3)
_cell_length_b 19.245(7)
_cell_length_c 8.027(2)
_cell_measurement_reflns_used 2194
_cell_measurement_temperature 293(2)
_cell_measurement_theta_max 27.64
_cell_measurement_theta_min 2.78
_cell_volume 1167.3(7)
_computing_cell_refinement 'Bruker SMART'
_computing_data_collection 'Bruker SMART'
_computing_data_reduction 'Bruker SAINT'
_computing_structure_refinement 'SHELXL-97 (Sheldrick, 2008)'
_computing_structure_solution 'Bruker SHELXTL'
_diffrn_ambient_temperature 293(2)
_diffrn_measured_fraction_theta_full 0.985
_diffrn_measured_fraction_theta_max 0.985
_diffrn_measurement_device_type 'CCD area detector'
_diffrn_measurement_method 'phi and omega scans'
_diffrn_radiation_monochromator graphite
_diffrn_radiation_source 'fine-focus sealed tube'
_diffrn_radiation_type MoK\a
_diffrn_radiation_wavelength 0.71073
_diffrn_reflns_av_R_equivalents 0.0411
_diffrn_reflns_av_sigmaI/netI 0.0444
_diffrn_reflns_limit_h_max 10
_diffrn_reflns_limit_h_min -10
_diffrn_reflns_limit_k_max 25
_diffrn_reflns_limit_k_min -25
_diffrn_reflns_limit_l_max 10
_diffrn_reflns_limit_l_min -10
_diffrn_reflns_number 9608
_diffrn_reflns_theta_full 27.83
_diffrn_reflns_theta_max 27.83
_diffrn_reflns_theta_min 2.78
_exptl_absorpt_coefficient_mu 0.282
_exptl_absorpt_correction_T_max 0.9860
_exptl_absorpt_correction_T_min 0.9457
_exptl_absorpt_correction_type multi-scan
_exptl_crystal_density_diffrn 1.549
_exptl_crystal_density_method 'not measured'
_exptl_crystal_description plate
_exptl_crystal_F_000 560
_exptl_crystal_size_max 0.20
_exptl_crystal_size_mid 0.05
_exptl_crystal_size_min 0.05
_refine_diff_density_max 0.269
_refine_diff_density_min -0.226
_refine_diff_density_rms 0.054
_refine_ls_extinction_method none
_refine_ls_goodness_of_fit_ref 1.015
_refine_ls_hydrogen_treatment mixed
_refine_ls_matrix_type full
_refine_ls_number_parameters 173
_refine_ls_number_reflns 2727
_refine_ls_number_restraints 0
_refine_ls_restrained_S_all 1.015
_refine_ls_R_factor_all 0.0630
_refine_ls_R_factor_gt 0.0377
_refine_ls_shift/su_max 0.001
_refine_ls_shift/su_mean 0.000
_refine_ls_structure_factor_coef Fsqd
_refine_ls_weighting_details 'calc w=1/[\s^2^(Fo^2^)+(0.0465P)^2^+0.0000P] where P=(Fo^2^+2Fc^2^)/3'
_refine_ls_weighting_scheme calc
_refine_ls_wR_factor_gt 0.0821
_refine_ls_wR_factor_ref 0.0926
_reflns_number_gt 1999
_reflns_number_total 2727
_reflns_threshold_expression >2\s(I)
_cod_data_source_file c0ce00783h.txt
_cod_data_source_block compound4
_cod_depositor_comments
;
The following automatic conversions were performed:
'_symmetry_cell_setting' value 'Monoclinic' changed to 'monoclinic'
according to '/home/saulius/struct/CIF-dictionaries/cif_core.dic'
dictionary named 'cif_core.dic' version 2.4.1 from 2010-06-29.

Automatic conversion script
Id: cif_fix_enum 1555 2011-01-17 13:19:09Z saulius 
;
_cod_original_sg_symbol_H-M P21/n
_cod_database_code 7205787

loop_
_symmetry_equiv_pos_as_xyz
'x, y, z'
'-x+1/2, y+1/2, -z+1/2'
'-x, -y, -z'
'x-1/2, -y-1/2, z-1/2'

loop_
_atom_site_label
_atom_site_type_symbol
_atom_site_fract_x
_atom_site_fract_y
_atom_site_fract_z
_atom_site_U_iso_or_equiv
_atom_site_adp_type
_atom_site_occupancy
_atom_site_symmetry_multiplicity
_atom_site_calc_flag
_atom_site_refinement_flags
_atom_site_disorder_assembly
_atom_site_disorder_group
N1 N 0.4081(2) 0.30470(9) 0.6382(2) 0.0353(4) Uani 1 1 d . . .
H1A H 0.5100(18) 0.3201(3) 0.6288(3) 0.042 Uiso 1 1 calc R . .
H1B H 0.3389(12) 0.3291(5) 0.6867(9) 0.042 Uiso 1 1 calc R . .
C1 C 0.3554(2) 0.24048(9) 0.5752(2) 0.0246(4) Uani 1 1 d . . .
C2 C 0.1854(2) 0.21438(9) 0.5882(2) 0.0252(4) Uani 1 1 d . . .
H2 H 0.1104 0.2406 0.6432 0.030 Uiso 1 1 calc R . .
C3 C 0.1293(2) 0.15078(9) 0.5207(2) 0.0238(4) Uani 1 1 d . . .
H3 H 0.0166 0.1349 0.5294 0.029 Uiso 1 1 calc R . .
C4 C 0.2410(2) 0.10943(9) 0.4383(2) 0.0206(4) Uani 1 1 d . . .
C5 C 0.4122(2) 0.13387(9) 0.4269(2) 0.0203(4) Uani 1 1 d . . .
C6 C 0.4666(2) 0.19918(9) 0.4948(2) 0.0238(4) Uani 1 1 d . . .
H6 H 0.5791 0.2153 0.4862 0.029 Uiso 1 1 calc R . .
S1 S 0.15291(5) 0.03021(2) 0.35617(6) 0.02416(13) Uani 1 1 d . . .
C7 C 0.3262(2) -0.00779(9) 0.2742(2) 0.0215(4) Uani 1 1 d . . .
C8 C 0.2910(2) -0.07424(9) 0.2007(2) 0.0251(4) Uani 1 1 d . . .
H8 H 0.1805 -0.0945 0.1982 0.030 Uiso 1 1 calc R . .
C9 C 0.4198(2) -0.10913(9) 0.1330(2) 0.0261(4) Uani 1 1 d . . .
H9 H 0.3973 -0.1529 0.0850 0.031 Uiso 1 1 calc R . .
C10 C 0.5845(2) -0.07752(9) 0.1376(2) 0.0212(4) Uani 1 1 d . . .
N2 N 0.72141(19) -0.11386(8) 0.06216(19) 0.0267(3) Uani 1 1 d . . .
O1 O 0.86753(17) -0.08691(7) 0.07135(19) 0.0385(4) Uani 1 1 d . . .
O2 O 0.68196(18) -0.17000(7) -0.00933(18) 0.0400(4) Uani 1 1 d . . .
C11 C 0.6239(2) -0.01301(9) 0.2079(2) 0.0215(4) Uani 1 1 d . . .
H11 H 0.7352 0.0064 0.2091 0.026 Uiso 1 1 calc R . .
C12 C 0.4935(2) 0.02344(8) 0.2781(2) 0.0193(3) Uani 1 1 d . . .
C13 C 0.5427(2) 0.09332(9) 0.3496(2) 0.0206(4) Uani 1 1 d . . .
O3 O 0.69134(16) 0.11678(7) 0.34514(17) 0.0308(3) Uani 1 1 d . . .

loop_
_atom_site_aniso_label
_atom_site_aniso_U_11
_atom_site_aniso_U_22
_atom_site_aniso_U_33
_atom_site_aniso_U_23
_atom_site_aniso_U_13
_atom_site_aniso_U_12
N1 0.0296(8) 0.0342(9) 0.0438(11) -0.0112(8) 0.0115(8) -0.0015(7)
C1 0.0259(9) 0.0274(9) 0.0196(9) 0.0014(7) 0.0015(7) 0.0040(7)
C2 0.0243(9) 0.0319(10) 0.0204(10) 0.0035(7) 0.0062(7) 0.0084(7)
C3 0.0185(8) 0.0331(10) 0.0202(10) 0.0055(7) 0.0046(7) 0.0032(7)
C4 0.0183(8) 0.0258(9) 0.0179(9) 0.0049(7) 0.0034(7) 0.0025(6)
C5 0.0180(8) 0.0251(9) 0.0180(9) 0.0040(7) 0.0036(7) 0.0013(6)
C6 0.0199(8) 0.0286(9) 0.0231(10) 0.0025(7) 0.0045(7) -0.0010(7)
S1 0.0146(2) 0.0303(2) 0.0288(3) -0.00128(19) 0.00748(17) -0.00186(17)
C7 0.0168(8) 0.0294(9) 0.0184(9) 0.0041(7) 0.0029(6) 0.0019(7)
C8 0.0173(8) 0.0314(10) 0.0261(10) -0.0016(8) 0.0020(7) -0.0042(7)
C9 0.0239(9) 0.0293(10) 0.0240(10) -0.0024(8) 0.0012(7) -0.0006(7)
C10 0.0188(8) 0.0287(9) 0.0160(9) 0.0018(7) 0.0022(7) 0.0063(7)
N2 0.0218(8) 0.0359(9) 0.0218(8) 0.0014(7) 0.0019(6) 0.0093(6)
O1 0.0238(7) 0.0473(9) 0.0468(9) -0.0051(7) 0.0131(6) 0.0041(6)
O2 0.0363(8) 0.0432(8) 0.0398(9) -0.0170(7) 0.0041(7) 0.0071(7)
C11 0.0158(7) 0.0301(9) 0.0187(9) 0.0054(7) 0.0033(7) 0.0021(7)
C12 0.0150(7) 0.0265(9) 0.0165(8) 0.0048(7) 0.0032(6) 0.0016(6)
C13 0.0174(8) 0.0271(9) 0.0177(9) 0.0031(7) 0.0044(7) -0.0005(6)
O3 0.0197(6) 0.0312(7) 0.0441(9) -0.0032(6) 0.0129(6) -0.0048(5)

loop_
_atom_type_symbol
_atom_type_description
_atom_type_scat_dispersion_real
_atom_type_scat_dispersion_imag
_atom_type_scat_source
C C 0.0033 0.0016 'International Tables Vol C Tables 4.2.6.8 and 6.1.1.4'
H H 0.0000 0.0000 'International Tables Vol C Tables 4.2.6.8 and 6.1.1.4'
N N 0.0061 0.0033 'International Tables Vol C Tables 4.2.6.8 and 6.1.1.4'
O O 0.0106 0.0060 'International Tables Vol C Tables 4.2.6.8 and 6.1.1.4'
S S 0.1246 0.1234 'International Tables Vol C Tables 4.2.6.8 and 6.1.1.4'

loop_
_geom_angle_atom_site_label_1
_geom_angle_atom_site_label_2
_geom_angle_atom_site_label_3
_geom_angle
_geom_angle_site_symmetry_1
_geom_angle_site_symmetry_3
_geom_angle_publ_flag
C1 N1 H1A 120.0 . . ?
C1 N1 H1B 120.0 . . ?
H1A N1 H1B 120.0 . . ?
N1 C1 C6 121.15(17) . . ?
N1 C1 C2 120.73(16) . . ?
C6 C1 C2 118.12(16) . . ?
C3 C2 C1 121.10(16) . . ?
C3 C2 H2 119.5 . . ?
C1 C2 H2 119.5 . . ?
C2 C3 C4 120.74(16) . . ?
C2 C3 H3 119.6 . . ?
C4 C3 H3 119.6 . . ?
C3 C4 C5 119.09(16) . . ?
C3 C4 S1 116.19(13) . . ?
C5 C4 S1 124.72(13) . . ?
C6 C5 C4 119.42(15) . . ?
C6 C5 C13 117.13(15) . . ?
C4 C5 C13 123.43(15) . . ?
C1 C6 C5 121.52(16) . . ?
C1 C6 H6 119.2 . . ?
C5 C6 H6 119.2 . . ?
C7 S1 C4 103.76(8) . . ?
C12 C7 C8 120.20(15) . . ?
C12 C7 S1 124.13(14) . . ?
C8 C7 S1 115.67(12) . . ?
C9 C8 C7 120.37(16) . . ?
C9 C8 H8 119.8 . . ?
C7 C8 H8 119.8 . . ?
C8 C9 C10 118.76(17) . . ?
C8 C9 H9 120.6 . . ?
C10 C9 H9 120.6 . . ?
C11 C10 C9 122.61(15) . . ?
C11 C10 N2 118.34(15) . . ?
C9 C10 N2 119.04(16) . . ?
O1 N2 O2 123.21(15) . . ?
O1 N2 C10 118.76(15) . . ?
O2 N2 C10 118.03(15) . . ?
C10 C11 C12 119.36(15) . . ?
C10 C11 H11 120.3 . . ?
C12 C11 H11 120.3 . . ?
C7 C12 C11 118.70(16) . . ?
C7 C12 C13 124.37(15) . . ?
C11 C12 C13 116.93(14) . . ?
O3 C13 C5 120.71(16) . . ?
O3 C13 C12 119.78(15) . . ?
C5 C13 C12 119.51(14) . . ?

loop_
_geom_bond_atom_site_label_1
_geom_bond_atom_site_label_2
_geom_bond_distance
_geom_bond_site_symmetry_2
_geom_bond_publ_flag
N1 C1 1.370(2) . ?
N1 H1A 0.8505 . ?
N1 H1B 0.8505 . ?
C1 C6 1.400(2) . ?
C1 C2 1.416(2) . ?
C2 C3 1.378(3) . ?
C2 H2 0.9300 . ?
C3 C4 1.411(2) . ?
C3 H3 0.9300 . ?
C4 C5 1.412(2) . ?
C4 S1 1.7510(19) . ?
C5 C6 1.405(2) . ?
C5 C13 1.484(2) . ?
C6 H6 0.9300 . ?
S1 C7 1.7395(17) . ?
C7 C12 1.412(2) . ?
C7 C8 1.415(2) . ?
C8 C9 1.379(2) . ?
C8 H8 0.9300 . ?
C9 C10 1.397(2) . ?
C9 H9 0.9300 . ?
C10 C11 1.376(2) . ?
C10 N2 1.473(2) . ?
N2 O1 1.225(2) . ?
N2 O2 1.237(2) . ?
C11 C12 1.413(2) . ?
C11 H11 0.9300 . ?
C12 C13 1.486(2) . ?
C13 O3 1.232(2) . ?

loop_
_geom_torsion_atom_site_label_1
_geom_torsion_atom_site_label_2
_geom_torsion_atom_site_label_3
_geom_torsion_atom_site_label_4
_geom_torsion
_geom_torsion_site_symmetry_1
_geom_torsion_site_symmetry_2
_geom_torsion_site_symmetry_3
_geom_torsion_site_symmetry_4
_geom_torsion_publ_flag
N1 C1 C2 C3 178.00(16) . . . . ?
C6 C1 C2 C3 -1.3(3) . . . . ?
C1 C2 C3 C4 0.8(3) . . . . ?
C2 C3 C4 C5 0.5(3) . . . . ?
C2 C3 C4 S1 -179.33(13) . . . . ?
C3 C4 C5 C6 -1.1(2) . . . . ?
S1 C4 C5 C6 178.62(13) . . . . ?
C3 C4 C5 C13 177.36(16) . . . . ?
S1 C4 C5 C13 -2.9(2) . . . . ?
N1 C1 C6 C5 -178.71(16) . . . . ?
C2 C1 C6 C5 0.6(3) . . . . ?
C4 C5 C6 C1 0.6(3) . . . . ?
C13 C5 C6 C1 -177.98(16) . . . . ?
C3 C4 S1 C7 -177.47(13) . . . . ?
C5 C4 S1 C7 2.76(17) . . . . ?
C4 S1 C7 C12 -0.77(17) . . . . ?
C4 S1 C7 C8 179.05(13) . . . . ?
C12 C7 C8 C9 0.2(3) . . . . ?
S1 C7 C8 C9 -179.61(14) . . . . ?
C7 C8 C9 C10 -0.3(3) . . . . ?
C8 C9 C10 C11 0.3(3) . . . . ?
C8 C9 C10 N2 -178.71(16) . . . . ?
C11 C10 N2 O1 3.2(2) . . . . ?
C9 C10 N2 O1 -177.70(16) . . . . ?
C11 C10 N2 O2 -175.94(15) . . . . ?
C9 C10 N2 O2 3.1(2) . . . . ?
C9 C10 C11 C12 -0.2(3) . . . . ?
N2 C10 C11 C12 178.78(14) . . . . ?
C8 C7 C12 C11 -0.1(3) . . . . ?
S1 C7 C12 C11 179.66(13) . . . . ?
C8 C7 C12 C13 178.97(16) . . . . ?
S1 C7 C12 C13 -1.2(2) . . . . ?
C10 C11 C12 C7 0.2(2) . . . . ?
C10 C11 C12 C13 -179.03(15) . . . . ?
C6 C5 C13 O3 -0.4(2) . . . . ?
C4 C5 C13 O3 -178.94(16) . . . . ?
C6 C5 C13 C12 179.08(15) . . . . ?
C4 C5 C13 C12 0.5(2) . . . . ?
C7 C12 C13 O3 -178.94(16) . . . . ?
C11 C12 C13 O3 0.2(2) . . . . ?
C7 C12 C13 C5 1.6(3) . . . . ?
C11 C12 C13 C5 -179.29(14) . . . . ?

loop_
_cod_related_entry_id
_cod_related_entry_database
_cod_related_entry_code
1 ChemSpider 26667055
